data_4326416
loop_
_publ_author_name
'Yun-Nan Guo'
'Xiao-Hua Chen'
'Shufang Xue'
'Jinkui Tang'

_publ_section_title
;
 Modulating Magnetic Dynamics of Three Dy2 Complexes through Keto-Enol
 Tautomerism of the o-Vanillin Picolinoylhydrazone Ligand
;
_journal_name_full 'Inorganic Chemistry'
_journal_page_first 9705
_journal_page_last 9713
_journal_paper_doi 10.1021/ic2014978
_journal_volume 50
_journal_year 2011
_chemical_formula_moiety 'C28 H30 Dy2 N8 O16'
_chemical_formula_sum 'C28 H30 Dy2 N8 O16'
_chemical_formula_weight 1059.60
_chemical_name_systematic
; 
 ? 
;
_space_group_IT_number 2
_symmetry_cell_setting triclinic
_symmetry_space_group_name_Hall '-P 1'
_symmetry_space_group_name_H-M 'P -1'
_atom_sites_solution_hydrogens geom
_atom_sites_solution_primary direct
_atom_sites_solution_secondary difmap
_audit_creation_method SHELXL-97
_cell_angle_alpha 69.1140(10)
_cell_angle_beta 83.773(2)
_cell_angle_gamma 66.6130(10)
_cell_formula_units_Z 1
_cell_length_a 9.3234(8)
_cell_length_b 9.4773(9)
_cell_length_c 11.4313(10)
_cell_measurement_reflns_used 2888
_cell_measurement_temperature 191(2)
_cell_measurement_theta_max 26.06
_cell_measurement_theta_min 1.91
_cell_volume 865.53(13)
_computing_cell_refinement 'TEXRAY Version 1.10'
_computing_data_collection 'TEXRAY software (Molecular Structure Corporation,1999)'
_computing_data_reduction 'TEXSAN (Molecular Structure Corporation,1999)'
_computing_molecular_graphics 'ORTEX (P.McArdle,1995)'
_computing_publication_material 'SHELXL-97/2 (Sheldrick,1997)'
_computing_structure_refinement 'SHELXL-97 (Sheldrick, 1997)'
_computing_structure_solution 'SHELXS-97 (Sheldrick, 1997)'
_diffrn_ambient_temperature 191(2)
_diffrn_measured_fraction_theta_full 0.987
_diffrn_measured_fraction_theta_max 0.987
_diffrn_measurement_device_type 'Bruker Apex II CCD diffractometer'
_diffrn_measurement_method '\w scans'
_diffrn_radiation_monochromator graphite
_diffrn_radiation_source 'fine-focus sealed tube'
_diffrn_radiation_type MoK\a
_diffrn_radiation_wavelength 0.71073
_diffrn_reflns_av_R_equivalents 0.0243
_diffrn_reflns_av_sigmaI/netI 0.0545
_diffrn_reflns_limit_h_max 7
_diffrn_reflns_limit_h_min -11
_diffrn_reflns_limit_k_max 11
_diffrn_reflns_limit_k_min -11
_diffrn_reflns_limit_l_max 14
_diffrn_reflns_limit_l_min -13
_diffrn_reflns_number 4825
_diffrn_reflns_theta_full 26.06
_diffrn_reflns_theta_max 26.06
_diffrn_reflns_theta_min 1.91
_diffrn_standards_interval_count none
_diffrn_standards_number none
_exptl_absorpt_coefficient_mu 4.369
_exptl_absorpt_correction_T_max 0.476
_exptl_absorpt_correction_T_min 0.398
_exptl_absorpt_correction_type multi-scan
_exptl_crystal_colour yellow
_exptl_crystal_density_diffrn 2.033
_exptl_crystal_description block
_exptl_crystal_F_000 514
_exptl_crystal_size_max 0.22
_exptl_crystal_size_mid 0.19
_exptl_crystal_size_min 0.17
_refine_diff_density_max 1.782
_refine_diff_density_min -0.842
_refine_diff_density_rms 0.163
_refine_ls_extinction_method none
_refine_ls_goodness_of_fit_ref 1.076
_refine_ls_hydrogen_treatment mixed
_refine_ls_matrix_type full
_refine_ls_number_parameters 256
_refine_ls_number_reflns 3393
_refine_ls_number_restraints 6
_refine_ls_restrained_S_all 1.075
_refine_ls_R_factor_all 0.0487
_refine_ls_R_factor_gt 0.0380
_refine_ls_shift/su_max 0.001
_refine_ls_shift/su_mean 0.000
_refine_ls_structure_factor_coef Fsqd
_refine_ls_weighting_details 'calc w=1/[\s^2^(Fo^2^)+(0.0465P)^2^+0.0000P] where P=(Fo^2^+2Fc^2^)/3'
_refine_ls_weighting_scheme calc
_refine_ls_wR_factor_gt 0.0861
_refine_ls_wR_factor_ref 0.0917
_reflns_number_gt 2888
_reflns_number_total 3393
_reflns_threshold_expression >2sigma(I)
_cod_data_source_file ic2014978_si_002_1.cif
_cod_data_source_block 1
_cod_database_code 4326416

loop_
_symmetry_equiv_pos_as_xyz
'x, y, z'
'-x, -y, -z'

loop_
_atom_site_label
_atom_site_type_symbol
_atom_site_fract_x
_atom_site_fract_y
_atom_site_fract_z
_atom_site_U_iso_or_equiv
_atom_site_adp_type
_atom_site_occupancy
_atom_site_symmetry_multiplicity
_atom_site_calc_flag
_atom_site_refinement_flags
C1 C 0.5009(7) 0.2300(7) 0.3536(6) 0.0271(14) Uani 1 1 d .
C2 C 0.4706(8) 0.1207(8) 0.3163(6) 0.0325(15) Uani 1 1 d .
H2A H 0.3849 0.0930 0.3454 0.039 Uiso 1 1 calc R
C3 C 0.5699(8) 0.0541(8) 0.2353(7) 0.0350(16) Uani 1 1 d .
H3A H 0.5512 -0.0185 0.2078 0.042 Uiso 1 1 calc R
C4 C 0.6986(9) 0.0953(9) 0.1941(7) 0.0405(17) Uani 1 1 d .
H4A H 0.7669 0.0509 0.1392 0.049 Uiso 1 1 calc R
C5 C 0.7223(9) 0.2029(8) 0.2365(7) 0.0381(17) Uani 1 1 d .
H5A H 0.8091 0.2296 0.2102 0.046 Uiso 1 1 calc R
C6 C 0.4021(7) 0.3122(7) 0.4386(6) 0.0252(13) Uani 1 1 d .
C7 C 0.0935(8) 0.3313(8) 0.6308(6) 0.0318(15) Uani 1 1 d .
H7A H 0.0677 0.2565 0.6118 0.038 Uiso 1 1 calc R
C8 C -0.0013(8) 0.4033(8) 0.7181(6) 0.0333(15) Uani 1 1 d .
C9 C 0.0016(7) 0.5445(8) 0.7329(6) 0.0298(14) Uani 1 1 d .
C10 C -0.0970(8) 0.6019(8) 0.8260(6) 0.0340(15) Uani 1 1 d .
C11 C -0.1911(8) 0.5256(9) 0.8956(7) 0.0371(16) Uani 1 1 d .
H11A H -0.2515 0.5635 0.9566 0.045 Uiso 1 1 calc R
C12 C -0.1973(8) 0.3918(9) 0.8757(7) 0.0411(18) Uani 1 1 d .
H12A H -0.2646 0.3434 0.9213 0.049 Uiso 1 1 calc R
C13 C -0.1049(8) 0.3303(9) 0.7892(7) 0.0374(16) Uani 1 1 d .
H13A H -0.1099 0.2405 0.7770 0.045 Uiso 1 1 calc R
C14 C -0.1671(9) 0.7992(9) 0.9288(7) 0.0430(18) Uani 1 1 d .
H14A H -0.1462 0.8919 0.9255 0.065 Uiso 1 1 calc R
H14B H -0.1355 0.7162 1.0100 0.065 Uiso 1 1 calc R
H14C H -0.2770 0.8324 0.9139 0.065 Uiso 1 1 calc R
Dy1 Dy 0.32761(3) 0.53768(4) 0.60785(3) 0.02548(12) Uani 1 1 d .
N1 N 0.6258(6) 0.2711(6) 0.3140(5) 0.0297(12) Uani 1 1 d .
N2 N 0.2878(6) 0.2708(6) 0.4953(5) 0.0284(12) Uani 1 1 d .
N3 N 0.2111(6) 0.3620(6) 0.5769(5) 0.0292(12) Uani 1 1 d .
N4 N 0.4842(7) 0.2742(7) 0.8325(5) 0.0329(13) Uani 1 1 d .
O1 O 0.4377(5) 0.4249(5) 0.4538(4) 0.0262(9) Uani 1 1 d .
O2 O 0.0878(5) 0.6236(5) 0.6677(4) 0.0330(10) Uani 1 1 d .
O3 O -0.0821(6) 0.7357(6) 0.8353(5) 0.0403(12) Uani 1 1 d .
O4 O 0.5263(6) 0.2688(6) 0.7240(4) 0.0375(11) Uani 1 1 d .
O5 O 0.3645(6) 0.3974(6) 0.8352(5) 0.0487(14) Uani 1 1 d .
O6 O 0.5523(7) 0.1656(6) 0.9271(5) 0.0506(14) Uani 1 1 d .
O7 O 0.2248(6) 0.7821(6) 0.4346(4) 0.0364(11) Uani 1 1 d D
O1W O 0.8622(6) 0.9347(6) 0.5318(5) 0.0438(13) Uani 1 1 d D
H7C H 0.204(10) 0.864(6) 0.454(7) 0.066 Uiso 1 1 d D
H7B H 0.256(10) 0.792(9) 0.363(4) 0.066 Uiso 1 1 d D
H1WB H 0.943(6) 0.867(7) 0.575(7) 0.066 Uiso 1 1 d D
H1WA H 0.798(7) 0.895(8) 0.530(8) 0.066 Uiso 1 1 d D

loop_
_atom_site_aniso_label
_atom_site_aniso_U_11
_atom_site_aniso_U_22
_atom_site_aniso_U_33
_atom_site_aniso_U_23
_atom_site_aniso_U_13
_atom_site_aniso_U_12
C1 0.030(3) 0.023(3) 0.029(3) -0.010(3) -0.009(3) -0.008(3)
C2 0.040(4) 0.027(3) 0.034(4) -0.007(3) -0.005(3) -0.018(3)
C3 0.044(4) 0.031(4) 0.043(4) -0.022(3) -0.002(3) -0.019(3)
C4 0.052(5) 0.035(4) 0.034(4) -0.016(3) 0.005(3) -0.012(3)
C5 0.044(4) 0.041(4) 0.039(4) -0.020(3) 0.009(3) -0.022(3)
C6 0.022(3) 0.023(3) 0.026(3) -0.004(3) -0.011(3) -0.007(3)
C7 0.031(4) 0.033(4) 0.034(4) -0.012(3) 0.000(3) -0.015(3)
C8 0.032(4) 0.029(3) 0.039(4) -0.011(3) -0.002(3) -0.011(3)
C9 0.019(3) 0.031(3) 0.038(4) -0.010(3) -0.001(3) -0.009(3)
C10 0.032(4) 0.034(4) 0.031(4) -0.014(3) 0.000(3) -0.007(3)
C11 0.028(4) 0.048(4) 0.036(4) -0.017(3) 0.001(3) -0.012(3)
C12 0.039(4) 0.058(5) 0.037(4) -0.017(4) 0.004(3) -0.028(4)
C13 0.037(4) 0.046(4) 0.037(4) -0.016(3) 0.006(3) -0.024(3)
C14 0.038(4) 0.041(4) 0.049(5) -0.024(4) 0.005(3) -0.007(3)
Dy1 0.02262(17) 0.02633(18) 0.03157(19) -0.01327(13) 0.00252(11) -0.01094(12)
N1 0.031(3) 0.028(3) 0.034(3) -0.013(2) 0.000(2) -0.013(2)
N2 0.026(3) 0.027(3) 0.032(3) -0.010(2) -0.002(2) -0.010(2)
N3 0.026(3) 0.028(3) 0.033(3) -0.010(2) -0.006(2) -0.009(2)
N4 0.040(3) 0.031(3) 0.031(3) -0.006(3) -0.003(3) -0.020(3)
O1 0.023(2) 0.027(2) 0.035(3) -0.017(2) 0.0043(18) -0.0116(18)
O2 0.024(2) 0.032(2) 0.043(3) -0.018(2) 0.010(2) -0.008(2)
O3 0.039(3) 0.040(3) 0.046(3) -0.025(2) 0.009(2) -0.011(2)
O4 0.041(3) 0.035(3) 0.032(3) -0.008(2) 0.002(2) -0.013(2)
O5 0.050(3) 0.036(3) 0.042(3) -0.016(2) 0.007(2) 0.002(2)
O6 0.063(4) 0.041(3) 0.035(3) -0.004(2) -0.010(3) -0.012(3)
O7 0.040(3) 0.032(3) 0.034(3) -0.012(2) 0.004(2) -0.011(2)
O1W 0.034(3) 0.038(3) 0.058(4) -0.017(3) -0.001(2) -0.012(2)

loop_
_atom_type_symbol
_atom_type_description
_atom_type_scat_dispersion_real
_atom_type_scat_dispersion_imag
_atom_type_scat_source
C C 0.0033 0.0016 'International Tables Vol C Tables 4.2.6.8 and 6.1.1.4'
H H 0.0000 0.0000 'International Tables Vol C Tables 4.2.6.8 and 6.1.1.4'
Dy Dy -0.1892 4.4098 'International Tables Vol C Tables 4.2.6.8 and 6.1.1.4'
N N 0.0061 0.0033 'International Tables Vol C Tables 4.2.6.8 and 6.1.1.4'
O O 0.0106 0.0060 'International Tables Vol C Tables 4.2.6.8 and 6.1.1.4'

loop_
_geom_angle_atom_site_label_1
_geom_angle_atom_site_label_2
_geom_angle_atom_site_label_3
_geom_angle
_geom_angle_site_symmetry_1
_geom_angle_site_symmetry_3
N1 C1 C2 122.1(6) . .
N1 C1 C6 114.0(5) . .
C2 C1 C6 123.8(6) . .
C3 C2 C1 118.4(6) . .
C3 C2 H2A 120.8 . .
C1 C2 H2A 120.8 . .
C2 C3 C4 120.0(6) . .
C2 C3 H3A 120.0 . .
C4 C3 H3A 120.0 . .
C5 C4 C3 118.3(7) . .
C5 C4 H4A 120.9 . .
C3 C4 H4A 120.9 . .
N1 C5 C4 122.7(7) . .
N1 C5 H5A 118.7 . .
C4 C5 H5A 118.7 . .
O1 C6 N2 123.3(6) . .
O1 C6 C1 116.0(5) . .
N2 C6 C1 120.7(5) . .
N3 C7 C8 125.1(6) . .
N3 C7 H7A 117.4 . .
C8 C7 H7A 117.4 . .
C9 C8 C13 119.8(6) . .
C9 C8 C7 122.7(6) . .
C13 C8 C7 117.5(6) . .
O2 C9 C8 123.9(6) . .
O2 C9 C10 119.1(6) . .
C8 C9 C10 117.0(6) . .
C11 C10 O3 126.1(6) . .
C11 C10 C9 121.6(6) . .
O3 C10 C9 112.3(6) . .
C10 C11 C12 120.4(7) . .
C10 C11 H11A 119.8 . .
C12 C11 H11A 119.8 . .
C13 C12 C11 120.7(7) . .
C13 C12 H12A 119.7 . .
C11 C12 H12A 119.7 . .
C12 C13 C8 120.4(7) . .
C12 C13 H13A 119.8 . .
C8 C13 H13A 119.8 . .
O3 C14 H14A 109.5 . .
O3 C14 H14B 109.5 . .
H14A C14 H14B 109.5 . .
O3 C14 H14C 109.5 . .
H14A C14 H14C 109.5 . .
H14B C14 H14C 109.5 . .
O2 Dy1 O1 131.64(16) . .
O2 Dy1 O1 151.04(16) . 2_666
O1 Dy1 O1 69.88(16) . 2_666
O2 Dy1 O7 82.10(17) . .
O1 Dy1 O7 83.28(15) . .
O1 Dy1 O7 82.05(16) 2_666 .
O2 Dy1 O5 78.75(17) . .
O1 Dy1 O5 127.04(15) . .
O1 Dy1 O5 104.10(17) 2_666 .
O7 Dy1 O5 149.54(17) . .
O2 Dy1 N3 74.22(17) . .
O1 Dy1 N3 64.83(16) . .
O1 Dy1 N3 133.23(16) 2_666 .
O7 Dy1 N3 103.24(17) . .
O5 Dy1 N3 94.09(18) . .
O2 Dy1 O4 122.32(16) . .
O1 Dy1 O4 76.32(15) . .
O1 Dy1 O4 77.58(15) 2_666 .
O7 Dy1 O4 155.05(17) . .
O5 Dy1 O4 51.80(16) . .
N3 Dy1 O4 81.04(16) . .
O2 Dy1 N1 88.25(17) . 2_666
O1 Dy1 N1 133.76(16) . 2_666
O1 Dy1 N1 65.24(16) 2_666 2_666
O7 Dy1 N1 80.20(17) . 2_666
O5 Dy1 N1 75.77(18) . 2_666
N3 Dy1 N1 161.30(18) . 2_666
O4 Dy1 N1 103.72(17) . 2_666
O2 Dy1 Dy1 160.02(12) . 2_666
O1 Dy1 Dy1 35.20(10) . 2_666
O1 Dy1 Dy1 34.69(10) 2_666 2_666
O7 Dy1 Dy1 81.03(12) . 2_666
O5 Dy1 Dy1 120.97(12) . 2_666
N3 Dy1 Dy1 99.36(13) . 2_666
O4 Dy1 Dy1 74.02(11) . 2_666
N1 Dy1 Dy1 99.33(13) 2_666 2_666
C5 N1 C1 118.5(5) . .
C5 N1 Dy1 122.3(4) . 2_666
C1 N1 Dy1 119.2(4) . 2_666
C6 N2 N3 111.3(5) . .
C7 N3 N2 113.9(5) . .
C7 N3 Dy1 128.3(5) . .
N2 N3 Dy1 117.6(4) . .
O6 N4 O5 122.3(6) . .
O6 N4 O4 122.0(6) . .
O5 N4 O4 115.7(5) . .
C6 O1 Dy1 121.7(4) . .
C6 O1 Dy1 124.2(4) . 2_666
Dy1 O1 Dy1 110.12(16) . 2_666
C9 O2 Dy1 131.6(4) . .
C10 O3 C14 117.9(5) . .
N4 O4 Dy1 95.8(4) . .
N4 O5 Dy1 96.6(4) . .
Dy1 O7 H7C 112(5) . .
Dy1 O7 H7B 124(6) . .
H7C O7 H7B 114(4) . .
H1WB O1W H1WA 113(4) . .

loop_
_geom_bond_atom_site_label_1
_geom_bond_atom_site_label_2
_geom_bond_distance
_geom_bond_site_symmetry_2
C1 N1 1.353(8) .
C1 C2 1.381(8) .
C1 C6 1.475(9) .
C2 C3 1.371(10) .
C2 H2A 0.9300 .
C3 C4 1.390(10) .
C3 H3A 0.9300 .
C4 C5 1.371(9) .
C4 H4A 0.9300 .
C5 N1 1.337(8) .
C5 H5A 0.9300 .
C6 O1 1.306(7) .
C6 N2 1.308(8) .
C7 N3 1.282(8) .
C7 C8 1.435(9) .
C7 H7A 0.9300 .
C8 C9 1.418(9) .
C8 C13 1.426(9) .
C9 O2 1.309(7) .
C9 C10 1.442(9) .
C10 C11 1.367(10) .
C10 O3 1.370(8) .
C11 C12 1.388(10) .
C11 H11A 0.9300 .
C12 C13 1.373(10) .
C12 H12A 0.9300 .
C13 H13A 0.9300 .
C14 O3 1.424(8) .
C14 H14A 0.9600 .
C14 H14B 0.9600 .
C14 H14C 0.9600 .
Dy1 O2 2.179(4) .
Dy1 O1 2.319(4) .
Dy1 O1 2.348(4) 2_666
Dy1 O7 2.363(5) .
Dy1 O5 2.451(5) .
Dy1 N3 2.453(5) .
Dy1 O4 2.462(5) .
Dy1 N1 2.477(5) 2_666
Dy1 Dy1 3.8258(6) 2_666
N1 Dy1 2.477(5) 2_666
N2 N3 1.438(8) .
N4 O6 1.212(7) .
N4 O5 1.262(7) .
N4 O4 1.272(7) .
O1 Dy1 2.348(4) 2_666
O7 H7C 0.82(2) .
O7 H7B 0.82(2) .
O1W H1WB 0.83(2) .
O1W H1WA 0.83(2) .

loop_
_geom_hbond_atom_site_label_D
_geom_hbond_atom_site_label_H
_geom_hbond_atom_site_label_A
_geom_hbond_distance_DH
_geom_hbond_distance_HA
_geom_hbond_distance_DA
_geom_hbond_angle_DHA
_geom_hbond_site_symmetry_A
O7 H7B O4 0.82(2) 2.12(6) 2.780(7) 137(8) 2_666
O1W H1WA N2 0.83(2) 2.13(4) 2.920(7) 158(8) 2_666
O7 H7C O1W 0.82(2) 1.82(3) 2.636(7) 169(8) 2_676
O1W H1WB O2 0.83(2) 2.09(4) 2.837(6) 150(7) 1_655

loop_
_geom_torsion_atom_site_label_1
_geom_torsion_atom_site_label_2
_geom_torsion_atom_site_label_3
_geom_torsion_atom_site_label_4
_geom_torsion
_geom_torsion_site_symmetry_1
_geom_torsion_site_symmetry_4
N1 C1 C2 C3 -0.9(9) . .
C6 C1 C2 C3 179.0(6) . .
C1 C2 C3 C4 0.9(10) . .
C2 C3 C4 C5 -0.1(11) . .
C3 C4 C5 N1 -0.9(11) . .
N1 C1 C6 O1 7.0(8) . .
C2 C1 C6 O1 -172.9(5) . .
N1 C1 C6 N2 -172.3(5) . .
C2 C1 C6 N2 7.8(9) . .
N3 C7 C8 C9 15.1(11) . .
N3 C7 C8 C13 -166.7(7) . .
C13 C8 C9 O2 -176.9(6) . .
C7 C8 C9 O2 1.2(10) . .
C13 C8 C9 C10 3.2(9) . .
C7 C8 C9 C10 -178.6(6) . .
O2 C9 C10 C11 179.0(6) . .
C8 C9 C10 C11 -1.1(10) . .
O2 C9 C10 O3 -1.6(9) . .
C8 C9 C10 O3 178.2(6) . .
O3 C10 C11 C12 179.1(6) . .
C9 C10 C11 C12 -1.7(11) . .
C10 C11 C12 C13 2.4(11) . .
C11 C12 C13 C8 -0.2(11) . .
C9 C8 C13 C12 -2.6(10) . .
C7 C8 C13 C12 179.1(7) . .
C4 C5 N1 C1 1.0(10) . .
C4 C5 N1 Dy1 179.1(5) . 2_666
C2 C1 N1 C5 -0.1(9) . .
C6 C1 N1 C5 -180.0(6) . .
C2 C1 N1 Dy1 -178.2(4) . 2_666
C6 C1 N1 Dy1 1.9(7) . 2_666
O1 C6 N2 N3 -1.4(8) . .
C1 C6 N2 N3 177.8(5) . .
C8 C7 N3 N2 178.9(6) . .
C8 C7 N3 Dy1 3.6(10) . .
C6 N2 N3 C7 177.1(6) . .
C6 N2 N3 Dy1 -7.0(6) . .
O2 Dy1 N3 C7 -22.9(5) . .
O1 Dy1 N3 C7 -176.5(6) . .
O1 Dy1 N3 C7 167.9(5) 2_666 .
O7 Dy1 N3 C7 -100.6(6) . .
O5 Dy1 N3 C7 54.2(6) . .
O4 Dy1 N3 C7 104.5(6) . .
N1 Dy1 N3 C7 -1.9(9) 2_666 .
Dy1 Dy1 N3 C7 176.5(5) 2_666 .
O2 Dy1 N3 N2 162.0(4) . .
O1 Dy1 N3 N2 8.4(4) . .
O1 Dy1 N3 N2 -7.2(5) 2_666 .
O7 Dy1 N3 N2 84.3(4) . .
O5 Dy1 N3 N2 -120.9(4) . .
O4 Dy1 N3 N2 -70.6(4) . .
N1 Dy1 N3 N2 -177.1(4) 2_666 .
Dy1 Dy1 N3 N2 1.4(4) 2_666 .
N2 C6 O1 Dy1 10.0(7) . .
C1 C6 O1 Dy1 -169.2(4) . .
N2 C6 O1 Dy1 165.5(4) . 2_666
C1 C6 O1 Dy1 -13.8(7) . 2_666
O2 Dy1 O1 C6 -44.3(5) . .
O1 Dy1 O1 C6 158.6(5) 2_666 .
O7 Dy1 O1 C6 -117.5(4) . .
O5 Dy1 O1 C6 65.8(5) . .
N3 Dy1 O1 C6 -9.4(4) . .
O4 Dy1 O1 C6 77.0(4) . .
N1 Dy1 O1 C6 173.0(4) 2_666 .
Dy1 Dy1 O1 C6 158.6(5) 2_666 .
O2 Dy1 O1 Dy1 157.11(17) . 2_666
O1 Dy1 O1 Dy1 0.0 2_666 2_666
O7 Dy1 O1 Dy1 83.96(19) . 2_666
O5 Dy1 O1 Dy1 -92.8(2) . 2_666
N3 Dy1 O1 Dy1 -168.0(2) . 2_666
O4 Dy1 O1 Dy1 -81.57(18) . 2_666
N1 Dy1 O1 Dy1 14.4(3) 2_666 2_666
C8 C9 O2 Dy1 -40.9(9) . .
C10 C9 O2 Dy1 138.9(5) . .
O1 Dy1 O2 C9 74.2(6) . .
O1 Dy1 O2 C9 -154.8(5) 2_666 .
O7 Dy1 O2 C9 147.8(6) . .
O5 Dy1 O2 C9 -56.0(6) . .
N3 Dy1 O2 C9 41.6(5) . .
O4 Dy1 O2 C9 -26.7(6) . .
N1 Dy1 O2 C9 -131.8(6) 2_666 .
Dy1 Dy1 O2 C9 115.2(5) 2_666 .
C11 C10 O3 C14 2.6(10) . .
C9 C10 O3 C14 -176.7(6) . .
O6 N4 O4 Dy1 -178.0(5) . .
O5 N4 O4 Dy1 3.9(6) . .
O2 Dy1 O4 N4 -40.0(4) . .
O1 Dy1 O4 N4 -170.9(4) . .
O1 Dy1 O4 N4 117.1(4) 2_666 .
O7 Dy1 O4 N4 153.0(4) . .
O5 Dy1 O4 N4 -2.3(3) . .
N3 Dy1 O4 N4 -104.8(4) . .
N1 Dy1 O4 N4 56.8(4) 2_666 .
Dy1 Dy1 O4 N4 152.7(4) 2_666 .
O6 N4 O5 Dy1 178.0(5) . .
O4 N4 O5 Dy1 -3.9(6) . .
O2 Dy1 O5 N4 150.6(4) . .
O1 Dy1 O5 N4 16.2(5) . .
O1 Dy1 O5 N4 -59.0(4) 2_666 .
O7 Dy1 O5 N4 -157.4(4) . .
N3 Dy1 O5 N4 77.5(4) . .
O4 Dy1 O5 N4 2.3(3) . .
N1 Dy1 O5 N4 -118.4(4) 2_666 .
Dy1 Dy1 O5 N4 -25.9(4) 2_666 .
